data_4123137
loop_
_publ_author_name
'Zhang, Shu-Yu'
'Li, Qiong'
'He, Gang'
'Nack, William A.'
'Chen, Gong'

_publ_section_title
;
 Pd-Catalyzed Monoselective ortho-C-H Alkylation of N-Quinolyl Benzamides:
 Evidence for Stereoretentive Coupling of Secondary Alkyl Iodides.
;
_journal_issue 1
_journal_name_full 'Journal of the American Chemical Society'
_journal_page_first 531
_journal_page_last 539
_journal_paper_doi 10.1021/ja511557h
_journal_volume 137
_journal_year 2015
_chemical_formula_moiety 'C26 H27 N3 O2 Pd'
_chemical_formula_sum 'C26 H27 N3 O2 Pd'
_chemical_formula_weight 519.91
_chemical_name_systematic
; 
 ? 
;
_space_group_IT_number 2
_symmetry_cell_setting triclinic
_symmetry_space_group_name_Hall '-P 1'
_symmetry_space_group_name_H-M 'P -1'
_atom_sites_solution_hydrogens geom
_atom_sites_solution_primary direct
_atom_sites_solution_secondary difmap
_audit_creation_method SHELXL-97
_cell_angle_alpha 86.709(7)
_cell_angle_beta 78.617(7)
_cell_angle_gamma 84.082(7)
_cell_formula_units_Z 2
_cell_length_a 7.315(3)
_cell_length_b 12.298(5)
_cell_length_c 12.636(5)
_cell_measurement_reflns_used 1936
_cell_measurement_temperature 200(2)
_cell_measurement_theta_max 27.858
_cell_measurement_theta_min 2.386
_cell_volume 1107.6(8)
_computing_cell_refinement 'Bruker SMART'
_computing_data_collection 'Bruker SMART'
_computing_data_reduction 'Bruker SAINT'
_computing_molecular_graphics 'Bruker SHELXTL'
_computing_publication_material 'Bruker SHELXTL'
_computing_structure_refinement 'SHELXL-97 (Sheldrick, 1997)'
_computing_structure_solution 'SHELXS-97 (Sheldrick, 1990)'
_diffrn_ambient_temperature 200(2)
_diffrn_detector_area_resol_mean 8.34
_diffrn_measured_fraction_theta_full 0.916
_diffrn_measured_fraction_theta_max 0.916
_diffrn_measurement_device_type 'CCD area detector'
_diffrn_measurement_method 'phi and omega scans'
_diffrn_radiation_monochromator graphite
_diffrn_radiation_source 'fine-focus sealed tube'
_diffrn_radiation_type MoK\a
_diffrn_radiation_wavelength 0.71073
_diffrn_reflns_av_R_equivalents 0.0609
_diffrn_reflns_av_sigmaI/netI 0.1443
_diffrn_reflns_limit_h_max 9
_diffrn_reflns_limit_h_min -9
_diffrn_reflns_limit_k_max 16
_diffrn_reflns_limit_k_min -16
_diffrn_reflns_limit_l_max 16
_diffrn_reflns_limit_l_min -16
_diffrn_reflns_number 8649
_diffrn_reflns_theta_full 28.43
_diffrn_reflns_theta_max 28.43
_diffrn_reflns_theta_min 2.30
_exptl_absorpt_coefficient_mu 0.867
_exptl_absorpt_correction_T_max 0.9579
_exptl_absorpt_correction_T_min 0.8738
_exptl_absorpt_correction_type multi-scan
_exptl_absorpt_process_details SADABS
_exptl_crystal_colour yellow
_exptl_crystal_density_diffrn 1.559
_exptl_crystal_description plate
_exptl_crystal_F_000 532
_exptl_crystal_size_max 0.16
_exptl_crystal_size_mid 0.07
_exptl_crystal_size_min 0.05
_refine_diff_density_max 1.669
_refine_diff_density_min -2.832
_refine_diff_density_rms 0.194
_refine_ls_extinction_method none
_refine_ls_goodness_of_fit_ref 1.124
_refine_ls_hydrogen_treatment mixed
_refine_ls_matrix_type full
_refine_ls_number_parameters 292
_refine_ls_number_reflns 5098
_refine_ls_number_restraints 0
_refine_ls_restrained_S_all 1.124
_refine_ls_R_factor_all 0.1533
_refine_ls_R_factor_gt 0.0967
_refine_ls_shift/su_max 0.000
_refine_ls_shift/su_mean 0.000
_refine_ls_structure_factor_coef Fsqd
_refine_ls_weighting_details 'calc w=1/[\s^2^(Fo^2^)+(0.0818P)^2^+4.4224P] where P=(Fo^2^+2Fc^2^)/3'
_refine_ls_weighting_scheme calc
_refine_ls_wR_factor_gt 0.1974
_refine_ls_wR_factor_ref 0.2263
_reflns_number_gt 2891
_reflns_number_total 5098
_reflns_threshold_expression >2sigma(I)
_cod_data_source_file ja511557h_si_003.cif
_cod_data_source_block suz10s
_cod_depositor_comments
;
The following automatic conversions were performed:

'_symmetry_cell_setting' value 'Triclinic' changed to 'triclinic'
according to
/home/saulius/struct/COD-crude-data--automatic-downloads/rss-feeds/ACS/lib/dictionaries/cif_core.dic
dictionary named 'cif_core.dic' version 2.4.2 from 2011-04-26.

Automatic conversion script
Id: cif_fix_values 2935 2014-11-11 08:27:57Z andrius 

 Adding full bibliography for 4123135--4123137.cif.
;
_cod_original_sg_symbol_H-M P-1
_cod_database_code 4123137

loop_
_symmetry_equiv_pos_as_xyz
'x, y, z'
'-x, -y, -z'

loop_
_atom_site_label
_atom_site_type_symbol
_atom_site_fract_x
_atom_site_fract_y
_atom_site_fract_z
_atom_site_U_iso_or_equiv
_atom_site_adp_type
_atom_site_occupancy
_atom_site_symmetry_multiplicity
_atom_site_calc_flag
_atom_site_refinement_flags
Pd1 Pd 1.15364(11) 0.53597(6) 0.07700(6) 0.0318(3) Uani 1 1 d .
O2 O 0.8696(10) 0.8337(6) 0.1347(6) 0.0478(18) Uani 1 1 d .
O3 O 1.0532(11) 0.3780(6) 0.2977(6) 0.053(2) Uani 1 1 d .
N1 N 1.3105(10) 0.5672(6) -0.0780(7) 0.0361(19) Uani 1 1 d .
N2 N 1.0809(11) 0.6924(6) 0.0638(7) 0.039(2) Uani 1 1 d .
N3 N 1.2260(12) 0.3728(7) 0.0803(7) 0.046(2) Uani 1 1 d .
C1 C 1.4252(13) 0.5021(8) -0.1461(8) 0.036(2) Uani 1 1 d .
H1 H 1.4457 0.4288 -0.1254 0.044 Uiso 1 1 calc R
C2 C 1.5177(14) 0.5380(9) -0.2481(9) 0.046(3) Uani 1 1 d .
H2 H 1.5994 0.4896 -0.2930 0.056 Uiso 1 1 calc R
C3 C 1.4865(14) 0.6442(9) -0.2804(8) 0.044(3) Uani 1 1 d .
H3 H 1.5454 0.6687 -0.3483 0.053 Uiso 1 1 calc R
C4 C 1.3635(14) 0.7182(9) -0.2105(8) 0.040(2) Uani 1 1 d .
C5 C 1.2813(14) 0.6761(8) -0.1087(8) 0.035(2) Uani 1 1 d .
C6 C 1.1587(14) 0.7464(8) -0.0318(8) 0.035(2) Uani 1 1 d .
C7 C 1.1341(14) 0.8567(8) -0.0606(9) 0.043(3) Uani 1 1 d .
H7 H 1.0619 0.9046 -0.0111 0.052 Uiso 1 1 calc R
C8 C 1.2159(15) 0.8975(9) -0.1631(8) 0.045(3) Uani 1 1 d .
H8 H 1.1948 0.9716 -0.1806 0.055 Uiso 1 1 calc R
C9 C 1.3274(15) 0.8298(8) -0.2386(8) 0.044(3) Uani 1 1 d .
H9 H 1.3777 0.8575 -0.3070 0.053 Uiso 1 1 calc R
C10 C 0.9360(15) 0.7383(8) 0.1411(8) 0.040(2) Uani 1 1 d .
C11 C 0.8766(14) 0.6558(8) 0.2306(8) 0.038(2) Uani 1 1 d .
C12 C 0.9810(14) 0.5526(7) 0.2200(8) 0.034(2) Uani 1 1 d .
C13 C 0.9469(15) 0.4761(8) 0.3072(9) 0.044(3) Uani 1 1 d .
C14 C 0.8130(16) 0.5036(9) 0.3970(8) 0.046(3) Uani 1 1 d .
H14 H 0.7966 0.4543 0.4560 0.056 Uiso 1 1 calc R
C15 C 0.7019(16) 0.6023(9) 0.4023(8) 0.047(3) Uani 1 1 d .
H15 H 0.6079 0.6155 0.4627 0.057 Uiso 1 1 calc R
C16 C 0.7280(14) 0.6818(8) 0.3196(8) 0.039(2) Uani 1 1 d .
C17 C 1.0213(17) 0.2993(9) 0.3830(10) 0.056(3) Uani 1 1 d .
H17A H 1.0468 0.3273 0.4474 0.084 Uiso 1 1 calc R
H17B H 1.1022 0.2338 0.3645 0.084 Uiso 1 1 calc R
H17C H 0.8931 0.2830 0.3952 0.084 Uiso 1 1 calc R
C18 C 0.5963(14) 0.7857(8) 0.3210(8) 0.041(2) Uani 1 1 d .
H18 H 0.6741 0.8460 0.2965 0.049 Uiso 1 1 calc R
C19 C 0.4616(15) 0.7831(9) 0.2408(8) 0.046(3) Uani 1 1 d .
H19A H 0.5342 0.7659 0.1699 0.055 Uiso 1 1 calc R
H19B H 0.3795 0.7256 0.2641 0.055 Uiso 1 1 calc R
C20 C 0.3448(16) 0.8901(10) 0.2329(9) 0.053(3) Uani 1 1 d .
H20A H 0.2591 0.8827 0.1847 0.064 Uiso 1 1 calc R
H20B H 0.4265 0.9455 0.2012 0.064 Uiso 1 1 calc R
C21 C 0.2296(17) 0.9296(11) 0.3435(10) 0.062(3) Uani 1 1 d .
H21 H 0.1842 1.0065 0.3329 0.075 Uiso 1 1 calc R
C22 C 0.3632(16) 0.9253(10) 0.4254(9) 0.056(3) Uani 1 1 d .
H22A H 0.4475 0.9822 0.4053 0.067 Uiso 1 1 calc R
H22B H 0.2895 0.9406 0.4966 0.067 Uiso 1 1 calc R
C23 C 0.4797(15) 0.8145(9) 0.4314(9) 0.052(3) Uani 1 1 d .
H23A H 0.5619 0.8175 0.4825 0.062 Uiso 1 1 calc R
H23B H 0.3967 0.7579 0.4571 0.062 Uiso 1 1 calc R
C24 C 0.068(2) 0.8699(13) 0.3798(13) 0.088(5) Uani 1 1 d .
H24A H -0.0228 0.8906 0.3352 0.132 Uiso 1 1 calc R
H24B H 0.0144 0.8864 0.4534 0.132 Uiso 1 1 calc R
H24C H 0.1050 0.7928 0.3751 0.132 Uiso 1 1 calc R
C25 C 1.2752(13) 0.2810(8) 0.0767(8) 0.035(2) Uani 1 1 d .
C26 C 1.3328(18) 0.1658(9) 0.0726(10) 0.060(3) Uani 1 1 d .
H26A H 1.4571 0.1523 0.0873 0.090 Uiso 1 1 calc R
H26B H 1.3316 0.1411 0.0020 0.090 Uiso 1 1 calc R
H26C H 1.2481 0.1269 0.1256 0.090 Uiso 1 1 calc R

loop_
_atom_site_aniso_label
_atom_site_aniso_U_11
_atom_site_aniso_U_22
_atom_site_aniso_U_33
_atom_site_aniso_U_23
_atom_site_aniso_U_13
_atom_site_aniso_U_12
Pd1 0.0352(4) 0.0308(4) 0.0295(4) 0.0031(3) -0.0075(3) -0.0037(3)
O2 0.064(5) 0.036(4) 0.038(4) 0.001(3) 0.003(4) 0.001(4)
O3 0.058(5) 0.048(5) 0.047(5) 0.023(4) -0.004(4) -0.004(4)
N1 0.030(4) 0.031(4) 0.049(6) -0.001(4) -0.009(4) -0.006(3)
N2 0.043(5) 0.034(4) 0.037(5) 0.005(4) 0.003(4) -0.007(4)
N3 0.047(5) 0.042(5) 0.046(6) 0.003(4) -0.008(4) 0.000(4)
C1 0.041(5) 0.041(6) 0.029(6) -0.006(4) -0.010(5) 0.001(4)
C2 0.035(5) 0.060(7) 0.042(7) -0.025(6) 0.002(5) -0.001(5)
C3 0.043(6) 0.059(7) 0.027(6) -0.010(5) 0.003(5) -0.005(5)
C4 0.045(6) 0.046(6) 0.030(6) -0.007(5) -0.005(5) -0.006(5)
C5 0.043(6) 0.035(5) 0.029(6) -0.001(4) -0.008(5) -0.002(4)
C6 0.043(6) 0.037(5) 0.026(5) 0.000(4) -0.005(4) -0.008(4)
C7 0.048(6) 0.042(6) 0.039(7) 0.001(5) -0.007(5) -0.004(5)
C8 0.051(6) 0.050(6) 0.031(6) 0.009(5) -0.001(5) -0.006(5)
C9 0.057(7) 0.041(6) 0.031(6) 0.005(5) -0.001(5) -0.011(5)
C10 0.054(6) 0.035(6) 0.028(6) -0.003(4) -0.003(5) -0.003(5)
C11 0.043(6) 0.045(6) 0.027(6) 0.009(4) -0.007(5) -0.011(5)
C12 0.047(6) 0.031(5) 0.028(5) 0.011(4) -0.020(5) -0.004(4)
C13 0.045(6) 0.041(6) 0.043(7) 0.004(5) -0.008(5) -0.006(5)
C14 0.061(7) 0.053(7) 0.020(6) 0.006(5) 0.006(5) -0.014(6)
C15 0.060(7) 0.061(7) 0.019(6) -0.005(5) 0.003(5) -0.017(6)
C16 0.043(6) 0.038(6) 0.034(6) 0.000(5) 0.003(5) -0.011(5)
C17 0.068(8) 0.040(6) 0.058(8) 0.028(6) -0.013(6) -0.009(6)
C18 0.049(6) 0.044(6) 0.029(6) -0.003(5) -0.006(5) -0.009(5)
C19 0.051(6) 0.051(7) 0.034(6) -0.008(5) -0.001(5) -0.011(5)
C20 0.052(7) 0.064(8) 0.042(7) -0.009(6) -0.007(6) 0.002(6)
C21 0.053(7) 0.081(9) 0.051(8) -0.019(7) -0.006(6) 0.000(7)
C22 0.057(7) 0.068(8) 0.038(7) -0.010(6) 0.000(6) 0.001(6)
C23 0.050(7) 0.064(8) 0.041(7) -0.009(6) -0.002(5) -0.008(6)
C24 0.068(10) 0.106(12) 0.093(12) -0.006(10) -0.024(9) -0.006(9)
C25 0.039(5) 0.043(6) 0.025(5) -0.004(4) -0.008(4) -0.005(5)
C26 0.081(9) 0.037(6) 0.067(9) 0.000(6) -0.028(7) -0.001(6)

loop_
_atom_type_symbol
_atom_type_description
_atom_type_scat_dispersion_real
_atom_type_scat_dispersion_imag
_atom_type_scat_source
C C 0.0033 0.0016 'International Tables Vol C Tables 4.2.6.8 and 6.1.1.4'
H H 0.0000 0.0000 'International Tables Vol C Tables 4.2.6.8 and 6.1.1.4'
N N 0.0061 0.0033 'International Tables Vol C Tables 4.2.6.8 and 6.1.1.4'
O O 0.0106 0.0060 'International Tables Vol C Tables 4.2.6.8 and 6.1.1.4'
Pd Pd -0.9988 1.0072 'International Tables Vol C Tables 4.2.6.8 and 6.1.1.4'

loop_
_geom_angle_atom_site_label_1
_geom_angle_atom_site_label_2
_geom_angle_atom_site_label_3
_geom_angle
N2 Pd1 C12 81.8(4)
N2 Pd1 N3 176.1(4)
C12 Pd1 N3 100.8(4)
N2 Pd1 N1 81.5(3)
C12 Pd1 N1 163.3(3)
N3 Pd1 N1 95.8(3)
C13 O3 C17 118.3(9)
C1 N1 C5 118.2(9)
C1 N1 Pd1 131.3(7)
C5 N1 Pd1 110.5(6)
C10 N2 C6 124.2(8)
C10 N2 Pd1 118.3(6)
C6 N2 Pd1 116.7(6)
C25 N3 Pd1 175.9(9)
N1 C1 C2 123.3(10)
N1 C1 H1 118.4
C2 C1 H1 118.4
C3 C2 C1 119.1(9)
C3 C2 H2 120.4
C1 C2 H2 120.4
C2 C3 C4 120.1(10)
C2 C3 H3 119.9
C4 C3 H3 119.9
C5 C4 C9 120.2(9)
C5 C4 C3 116.9(10)
C9 C4 C3 122.9(10)
N1 C5 C4 122.3(9)
N1 C5 C6 117.2(9)
C4 C5 C6 120.5(9)
C7 C6 N2 128.4(9)
C7 C6 C5 117.5(9)
N2 C6 C5 114.1(8)
C6 C7 C8 121.3(10)
C6 C7 H7 119.4
C8 C7 H7 119.4
C9 C8 C7 121.4(10)
C9 C8 H8 119.3
C7 C8 H8 119.3
C8 C9 C4 119.0(10)
C8 C9 H9 120.5
C4 C9 H9 120.5
O2 C10 N2 123.0(9)
O2 C10 C11 126.3(9)
N2 C10 C11 110.7(8)
C12 C11 C16 123.3(9)
C12 C11 C10 114.8(9)
C16 C11 C10 121.9(9)
C13 C12 C11 117.4(9)
C13 C12 Pd1 129.3(8)
C11 C12 Pd1 113.2(7)
O3 C13 C14 123.6(10)
O3 C13 C12 116.9(9)
C14 C13 C12 119.4(10)
C13 C14 C15 122.2(10)
C13 C14 H14 118.9
C15 C14 H14 118.9
C16 C15 C14 121.5(10)
C16 C15 H15 119.3
C14 C15 H15 119.3
C15 C16 C11 115.8(10)
C15 C16 C18 121.4(9)
C11 C16 C18 122.6(9)
O3 C17 H17A 109.5
O3 C17 H17B 109.5
H17A C17 H17B 109.5
O3 C17 H17C 109.5
H17A C17 H17C 109.5
H17B C17 H17C 109.5
C16 C18 C23 115.2(9)
C16 C18 C19 112.0(8)
C23 C18 C19 108.3(9)
C16 C18 H18 107.0
C23 C18 H18 107.0
C19 C18 H18 107.0
C20 C19 C18 112.3(8)
C20 C19 H19A 109.1
C18 C19 H19A 109.1
C20 C19 H19B 109.1
C18 C19 H19B 109.1
H19A C19 H19B 107.9
C19 C20 C21 113.8(10)
C19 C20 H20A 108.8
C21 C20 H20A 108.8
C19 C20 H20B 108.8
C21 C20 H20B 108.8
H20A C20 H20B 107.7
C24 C21 C22 113.9(12)
C24 C21 C20 111.9(11)
C22 C21 C20 108.6(9)
C24 C21 H21 107.4
C22 C21 H21 107.4
C20 C21 H21 107.4
C23 C22 C21 113.4(10)
C23 C22 H22A 108.9
C21 C22 H22A 108.9
C23 C22 H22B 108.9
C21 C22 H22B 108.9
H22A C22 H22B 107.7
C18 C23 C22 111.0(9)
C18 C23 H23A 109.4
C22 C23 H23A 109.4
C18 C23 H23B 109.4
C22 C23 H23B 109.4
H23A C23 H23B 108.0
C21 C24 H24A 109.5
C21 C24 H24B 109.5
H24A C24 H24B 109.5
C21 C24 H24C 109.5
H24A C24 H24C 109.5
H24B C24 H24C 109.5
N3 C25 C26 178.8(11)
C25 C26 H26A 109.5
C25 C26 H26B 109.5
H26A C26 H26B 109.5
C25 C26 H26C 109.5
H26A C26 H26C 109.5
H26B C26 H26C 109.5

loop_
_geom_bond_atom_site_label_1
_geom_bond_atom_site_label_2
_geom_bond_distance
Pd1 N2 1.949(8)
Pd1 C12 1.998(10)
Pd1 N3 2.023(9)
Pd1 N1 2.101(8)
O2 C10 1.227(11)
O3 C13 1.364(12)
O3 C17 1.407(12)
N1 C1 1.319(11)
N1 C5 1.381(12)
N2 C10 1.388(12)
N2 C6 1.393(12)
N3 C25 1.149(12)
C1 C2 1.402(14)
C1 H1 0.9300
C2 C3 1.355(15)
C2 H2 0.9300
C3 C4 1.424(13)
C3 H3 0.9300
C4 C5 1.402(14)
C4 C9 1.409(14)
C5 C6 1.445(13)
C6 C7 1.388(14)
C7 C8 1.402(14)
C7 H7 0.9300
C8 C9 1.384(14)
C8 H8 0.9300
C9 H9 0.9300
C10 C11 1.504(14)
C11 C12 1.412(13)
C11 C16 1.426(14)
C12 C13 1.408(13)
C13 C14 1.378(14)
C14 C15 1.387(15)
C14 H14 0.9300
C15 C16 1.389(14)
C15 H15 0.9300
C16 C18 1.517(14)
C17 H17A 0.9600
C17 H17B 0.9600
C17 H17C 0.9600
C18 C23 1.525(14)
C18 C19 1.550(14)
C18 H18 0.9800
C19 C20 1.502(15)
C19 H19A 0.9700
C19 H19B 0.9700
C20 C21 1.559(15)
C20 H20A 0.9700
C20 H20B 0.9700
C21 C24 1.440(17)
C21 C22 1.552(16)
C21 H21 0.9800
C22 C23 1.537(15)
C22 H22A 0.9700
C22 H22B 0.9700
C23 H23A 0.9700
C23 H23B 0.9700
C24 H24A 0.9600
C24 H24B 0.9600
C24 H24C 0.9600
C25 C26 1.437(14)
C26 H26A 0.9600
C26 H26B 0.9600
C26 H26C 0.9600

loop_
_geom_torsion_atom_site_label_1
_geom_torsion_atom_site_label_2
_geom_torsion_atom_site_label_3
_geom_torsion_atom_site_label_4
_geom_torsion
N2 Pd1 N1 C1 179.4(9)
C12 Pd1 N1 C1 -179.1(10)
N3 Pd1 N1 C1 -3.4(8)
N2 Pd1 N1 C5 -0.8(6)
C12 Pd1 N1 C5 0.7(14)
N3 Pd1 N1 C5 176.3(6)
C12 Pd1 N2 C10 -9.4(7)
N3 Pd1 N2 C10 124(5)
N1 Pd1 N2 C10 170.1(8)
C12 Pd1 N2 C6 -179.7(7)
N3 Pd1 N2 C6 -46(6)
N1 Pd1 N2 C6 -0.1(7)
N2 Pd1 N3 C25 57(15)
C12 Pd1 N3 C25 -170(12)
N1 Pd1 N3 C25 11(12)
C5 N1 C1 C2 -0.4(14)
Pd1 N1 C1 C2 179.4(7)
N1 C1 C2 C3 -1.3(15)
C1 C2 C3 C4 1.0(15)
C2 C3 C4 C5 0.8(15)
C2 C3 C4 C9 179.0(10)
C1 N1 C5 C4 2.4(13)
Pd1 N1 C5 C4 -177.4(7)
C1 N1 C5 C6 -178.5(8)
Pd1 N1 C5 C6 1.7(10)
C9 C4 C5 N1 179.2(9)
C3 C4 C5 N1 -2.6(14)
C9 C4 C5 C6 0.1(15)
C3 C4 C5 C6 178.3(9)
C10 N2 C6 C7 11.9(16)
Pd1 N2 C6 C7 -178.4(8)
C10 N2 C6 C5 -168.5(9)
Pd1 N2 C6 C5 1.1(11)
N1 C5 C6 C7 177.7(8)
C4 C5 C6 C7 -3.1(14)
N1 C5 C6 N2 -1.9(12)
C4 C5 C6 N2 177.3(9)
N2 C6 C7 C8 -176.7(10)
C5 C6 C7 C8 3.7(14)
C6 C7 C8 C9 -1.3(16)
C7 C8 C9 C4 -1.9(16)
C5 C4 C9 C8 2.5(15)
C3 C4 C9 C8 -175.7(10)
C6 N2 C10 O2 -4.1(16)
Pd1 N2 C10 O2 -173.5(8)
C6 N2 C10 C11 176.2(8)
Pd1 N2 C10 C11 6.7(11)
O2 C10 C11 C12 -177.8(10)
N2 C10 C11 C12 1.9(12)
O2 C10 C11 C16 1.2(16)
N2 C10 C11 C16 -179.0(9)
C16 C11 C12 C13 -6.3(14)
C10 C11 C12 C13 172.8(8)
C16 C11 C12 Pd1 171.8(8)
C10 C11 C12 Pd1 -9.2(11)
N2 Pd1 C12 C13 -172.3(9)
N3 Pd1 C12 C13 10.6(9)
N1 Pd1 C12 C13 -173.8(9)
N2 Pd1 C12 C11 9.9(7)
N3 Pd1 C12 C11 -167.2(7)
N1 Pd1 C12 C11 8.4(16)
C17 O3 C13 C14 1.8(15)
C17 O3 C13 C12 -179.3(9)
C11 C12 C13 O3 -177.7(8)
Pd1 C12 C13 O3 4.5(14)
C11 C12 C13 C14 1.2(14)
Pd1 C12 C13 C14 -176.5(8)
O3 C13 C14 C15 -177.3(10)
C12 C13 C14 C15 3.8(16)
C13 C14 C15 C16 -4.1(17)
C14 C15 C16 C11 -0.8(15)
C14 C15 C16 C18 174.8(9)
C12 C11 C16 C15 6.1(15)
C10 C11 C16 C15 -172.9(9)
C12 C11 C16 C18 -169.5(9)
C10 C11 C16 C18 11.5(15)
C15 C16 C18 C23 19.6(14)
C11 C16 C18 C23 -165.0(9)
C15 C16 C18 C19 -104.7(11)
C11 C16 C18 C19 70.7(12)
C16 C18 C19 C20 -173.9(9)
C23 C18 C19 C20 58.0(12)
C18 C19 C20 C21 -55.7(13)
C19 C20 C21 C24 -76.2(14)
C19 C20 C21 C22 50.5(14)
C24 C21 C22 C23 74.1(14)
C20 C21 C22 C23 -51.3(14)
C16 C18 C23 C22 175.5(9)
C19 C18 C23 C22 -58.3(11)
C21 C22 C23 C18 57.8(13)
Pd1 N3 C25 C26 -134(49)
